data_4069889
loop_
_publ_author_name
'Kandioller, Wolfgang'
'Hartinger, Christian G.'
'Nazarov, Alexey A.'
'Kuznetsov, Maxim L.'
'John, Roland O.'
'Bartel, Caroline'
'Jakupec, Michael A.'
'Arion, Vladimir B.'
'Keppler, Bernhard K.'

_publ_section_title
;
 From Pyrone to Thiopyrone Ligands&#x2212;Rendering Maltol-Derived
 Ruthenium(II)&#x2212;Arene Complexes That Are Anticancer Active in Vitro
;
_journal_issue 15
_journal_name_full Organometallics
_journal_page_first 4249
_journal_paper_doi 10.1021/om900483t
_journal_volume 28
_journal_year 2009
_chemical_formula_moiety 'C16 H19 Cl O2 Ru S'
_chemical_formula_sum 'C16 H19 Cl O2 Ru S'
_chemical_formula_weight 411.89
_chemical_name_systematic
; 
Chlorido[2-methyl-3-(oxo-kappaO)-pyran-4-(1H)-thionato-kappaS]
(hapto^6^-p-cymene)ruthenium(II)
;
_space_group_IT_number 14
_symmetry_cell_setting monoclinic
_symmetry_Int_Tables_number 14
_symmetry_space_group_name_Hall '-P 2yn'
_symmetry_space_group_name_H-M 'P 1 21/n 1'
_atom_sites_solution_hydrogens geom
_atom_sites_solution_primary direct
_atom_sites_solution_secondary difmap
_audit_creation_method SHELXL-97
_cell_angle_alpha 90.00
_cell_angle_beta 99.7690(10)
_cell_angle_gamma 90.00
_cell_formula_units_Z 4
_cell_length_a 8.3191(2)
_cell_length_b 14.8407(4)
_cell_length_c 12.9576(3)
_cell_measurement_reflns_used 959
_cell_measurement_temperature 100(2)
_cell_measurement_theta_max 35.64
_cell_measurement_theta_min 3.01
_cell_volume 1576.56(7)
_computing_structure_refinement 'SHELXL-97 (Sheldrick, 1997)'
_computing_structure_solution 'SHELXS-97 (Sheldrick, 1990)'
_diffrn_ambient_temperature 100(2)
_diffrn_measured_fraction_theta_full 0.999
_diffrn_measured_fraction_theta_max 0.999
_diffrn_measurement_device_type 'Bruker APEXII CCD'
_diffrn_measurement_method w-scan
_diffrn_radiation_monochromator graphite
_diffrn_radiation_source 'fine-focus sealed tube'
_diffrn_radiation_type MoK\a
_diffrn_radiation_wavelength 0.71073
_diffrn_reflns_av_R_equivalents 0.0287
_diffrn_reflns_av_sigmaI/netI 0.0147
_diffrn_reflns_limit_h_max 11
_diffrn_reflns_limit_h_min -11
_diffrn_reflns_limit_k_max 20
_diffrn_reflns_limit_k_min -20
_diffrn_reflns_limit_l_max 18
_diffrn_reflns_limit_l_min -18
_diffrn_reflns_number 37827
_diffrn_reflns_theta_full 30.09
_diffrn_reflns_theta_max 30.09
_diffrn_reflns_theta_min 2.72
_exptl_absorpt_coefficient_mu 1.297
_exptl_absorpt_correction_T_max 0.8293
_exptl_absorpt_correction_T_min 0.6970
_exptl_absorpt_correction_type multi-scan
_exptl_absorpt_process_details SADABS
_exptl_crystal_colour red
_exptl_crystal_density_diffrn 1.735
_exptl_crystal_density_method 'not measured'
_exptl_crystal_description block
_exptl_crystal_F_000 832
_exptl_crystal_size_max 0.30
_exptl_crystal_size_mid 0.22
_exptl_crystal_size_min 0.15
_refine_diff_density_max 0.438
_refine_diff_density_min -0.408
_refine_diff_density_rms 0.064
_refine_ls_extinction_method none
_refine_ls_goodness_of_fit_ref 1.047
_refine_ls_hydrogen_treatment constr
_refine_ls_matrix_type full
_refine_ls_number_parameters 194
_refine_ls_number_reflns 4622
_refine_ls_number_restraints 0
_refine_ls_restrained_S_all 1.047
_refine_ls_R_factor_all 0.0215
_refine_ls_R_factor_gt 0.0175
_refine_ls_shift/su_max 0.001
_refine_ls_shift/su_mean 0.000
_refine_ls_structure_factor_coef Fsqd
_refine_ls_weighting_details 'calc w=1/[\s^2^(Fo^2^)+(0.0165P)^2^+1.1894P] where P=(Fo^2^+2Fc^2^)/3'
_refine_ls_weighting_scheme calc
_refine_ls_wR_factor_gt 0.0413
_refine_ls_wR_factor_ref 0.0432
_reflns_number_gt 4180
_reflns_number_total 4622
_reflns_threshold_expression >2sigma(I)
_cod_data_source_file om900483t_si_002.cif
_cod_data_source_block WOKA090
_cod_original_sg_symbol_H-M P21/n
_cod_database_code 4069889

loop_
_symmetry_equiv_pos_as_xyz
'x, y, z'
'-x+1/2, y+1/2, -z+1/2'
'-x, -y, -z'
'x-1/2, -y-1/2, z-1/2'

loop_
_atom_site_label
_atom_site_type_symbol
_atom_site_fract_x
_atom_site_fract_y
_atom_site_fract_z
_atom_site_U_iso_or_equiv
_atom_site_adp_type
_atom_site_occupancy
_atom_site_symmetry_multiplicity
_atom_site_calc_flag
_atom_site_refinement_flags
Ru1 Ru 0.084695(13) 0.111581(7) 0.681695(8) 0.01194(3) Uani 1 1 d .
S2 S 0.03866(4) 0.15058(2) 0.85188(3) 0.01702(7) Uani 1 1 d .
Cl1 Cl 0.22282(5) -0.02074(2) 0.76496(3) 0.02041(7) Uani 1 1 d .
O1 O -0.12604(12) 0.03597(7) 0.68133(7) 0.01625(19) Uani 1 1 d .
O2 O -0.35197(13) -0.05219(7) 0.87073(8) 0.0198(2) Uani 1 1 d .
C1 C -0.02868(18) 0.16752(9) 0.53106(11) 0.0172(3) Uani 1 1 d .
C2 C 0.01546(17) 0.23855(9) 0.60332(11) 0.0167(3) Uani 1 1 d .
H2 H -0.0635 0.2822 0.6141 0.020 Uiso 1 1 calc R
C3 C 0.17745(17) 0.24495(9) 0.66000(11) 0.0152(2) Uani 1 1 d .
H3 H 0.2043 0.2921 0.7094 0.018 Uiso 1 1 calc R
C4 C 0.29949(17) 0.18221(9) 0.64403(10) 0.0144(2) Uani 1 1 d .
C5 C 0.25305(18) 0.11321(9) 0.56877(11) 0.0164(3) Uani 1 1 d .
H5 H 0.3324 0.0702 0.5569 0.020 Uiso 1 1 calc R
C6 C 0.09422(18) 0.10615(9) 0.51127(11) 0.0176(3) Uani 1 1 d .
H6 H 0.0690 0.0607 0.4595 0.021 Uiso 1 1 calc R
C7 C -0.20336(19) 0.15278(11) 0.48069(12) 0.0230(3) Uani 1 1 d .
H7A H -0.2597 0.1182 0.5282 0.035 Uiso 1 1 calc R
H7B H -0.2068 0.1193 0.4151 0.035 Uiso 1 1 calc R
H7C H -0.2574 0.2112 0.4659 0.035 Uiso 1 1 calc R
C8 C 0.47291(17) 0.18733(10) 0.70223(11) 0.0182(3) Uani 1 1 d .
H8 H 0.5297 0.1303 0.6884 0.022 Uiso 1 1 calc R
C9 C 0.4847(2) 0.19696(14) 0.81993(13) 0.0320(4) Uani 1 1 d .
H9A H 0.4323 0.2533 0.8356 0.048 Uiso 1 1 calc R
H9B H 0.5997 0.1978 0.8531 0.048 Uiso 1 1 calc R
H9C H 0.4298 0.1460 0.8471 0.048 Uiso 1 1 calc R
C10 C 0.5609(2) 0.26577(14) 0.65893(15) 0.0335(4) Uani 1 1 d .
H10A H 0.5441 0.2621 0.5823 0.050 Uiso 1 1 calc R
H10B H 0.6778 0.2625 0.6869 0.050 Uiso 1 1 calc R
H10C H 0.5170 0.3229 0.6799 0.050 Uiso 1 1 calc R
C11 C -0.17559(16) 0.02345(9) 0.77133(10) 0.0142(2) Uani 1 1 d .
C12 C -0.30018(17) -0.03680(10) 0.77836(11) 0.0168(3) Uani 1 1 d .
C13 C -0.28646(18) -0.00657(11) 0.95715(11) 0.0210(3) Uani 1 1 d .
H13 H -0.3236 -0.0189 1.0211 0.025 Uiso 1 1 calc R
C14 C -0.16956(18) 0.05627(10) 0.95610(11) 0.0191(3) Uani 1 1 d .
H14 H -0.1283 0.0889 1.0180 0.023 Uiso 1 1 calc R
C15 C -0.10871(17) 0.07338(9) 0.86244(10) 0.0149(2) Uani 1 1 d .
C16 C -0.38914(19) -0.08918(11) 0.68932(12) 0.0227(3) Uani 1 1 d .
H16A H -0.3408 -0.1494 0.6887 0.034 Uiso 1 1 calc R
H16B H -0.3815 -0.0582 0.6236 0.034 Uiso 1 1 calc R
H16C H -0.5040 -0.0947 0.6968 0.034 Uiso 1 1 calc R

loop_
_atom_site_aniso_label
_atom_site_aniso_U_11
_atom_site_aniso_U_22
_atom_site_aniso_U_33
_atom_site_aniso_U_23
_atom_site_aniso_U_13
_atom_site_aniso_U_12
Ru1 0.01452(5) 0.01045(5) 0.01120(5) -0.00012(3) 0.00319(4) -0.00038(4)
S2 0.02115(16) 0.01677(15) 0.01375(15) -0.00308(12) 0.00471(12) -0.00373(13)
Cl1 0.02584(17) 0.01709(15) 0.01933(15) 0.00472(12) 0.00677(13) 0.00612(13)
O1 0.0180(5) 0.0184(5) 0.0131(4) -0.0009(4) 0.0047(4) -0.0040(4)
O2 0.0174(5) 0.0244(5) 0.0178(5) 0.0043(4) 0.0038(4) -0.0034(4)
C1 0.0212(7) 0.0159(6) 0.0136(6) 0.0035(5) 0.0005(5) -0.0024(5)
C2 0.0189(6) 0.0125(6) 0.0184(6) 0.0026(5) 0.0025(5) 0.0012(5)
C3 0.0182(6) 0.0117(6) 0.0161(6) -0.0004(5) 0.0042(5) -0.0014(5)
C4 0.0165(6) 0.0128(6) 0.0147(6) 0.0008(4) 0.0051(5) -0.0013(5)
C5 0.0220(7) 0.0139(6) 0.0152(6) -0.0001(5) 0.0088(5) -0.0005(5)
C6 0.0256(7) 0.0157(6) 0.0122(6) -0.0005(5) 0.0050(5) -0.0041(5)
C7 0.0223(7) 0.0241(7) 0.0201(7) 0.0028(6) -0.0038(6) -0.0039(6)
C8 0.0153(6) 0.0187(6) 0.0208(7) -0.0017(5) 0.0034(5) 0.0007(5)
C9 0.0196(7) 0.0546(11) 0.0203(7) -0.0007(7) -0.0006(6) 0.0008(8)
C10 0.0207(8) 0.0408(10) 0.0386(10) 0.0080(8) 0.0039(7) -0.0091(7)
C11 0.0144(6) 0.0147(6) 0.0135(6) 0.0017(5) 0.0023(5) 0.0026(5)
C12 0.0150(6) 0.0189(6) 0.0166(6) 0.0020(5) 0.0031(5) 0.0012(5)
C13 0.0195(7) 0.0286(8) 0.0157(6) 0.0042(5) 0.0054(5) 0.0012(6)
C14 0.0197(7) 0.0245(7) 0.0134(6) 0.0000(5) 0.0037(5) 0.0014(5)
C15 0.0153(6) 0.0151(6) 0.0143(6) 0.0005(5) 0.0025(5) 0.0014(5)
C16 0.0197(7) 0.0269(7) 0.0210(7) -0.0016(6) 0.0024(6) -0.0067(6)

loop_
_atom_type_symbol
_atom_type_description
_atom_type_scat_dispersion_real
_atom_type_scat_dispersion_imag
_atom_type_scat_source
C C 0.0033 0.0016 'International Tables Vol C Tables 4.2.6.8 and 6.1.1.4'
H H 0.0000 0.0000 'International Tables Vol C Tables 4.2.6.8 and 6.1.1.4'
O O 0.0106 0.0060 'International Tables Vol C Tables 4.2.6.8 and 6.1.1.4'
S S 0.1246 0.1234 'International Tables Vol C Tables 4.2.6.8 and 6.1.1.4'
Cl Cl 0.1484 0.1585 'International Tables Vol C Tables 4.2.6.8 and 6.1.1.4'
Ru Ru -1.2594 0.8363 'International Tables Vol C Tables 4.2.6.8 and 6.1.1.4'

loop_
_geom_angle_atom_site_label_1
_geom_angle_atom_site_label_2
_geom_angle_atom_site_label_3
_geom_angle
O1 Ru1 C3 144.42(5)
O1 Ru1 C2 108.08(5)
C3 Ru1 C2 38.39(5)
O1 Ru1 C1 88.11(5)
C3 Ru1 C1 69.19(5)
C2 Ru1 C1 37.97(5)
O1 Ru1 C5 129.67(5)
C3 Ru1 C5 67.66(5)
C2 Ru1 C5 80.04(5)
C1 Ru1 C5 68.08(5)
O1 Ru1 C4 166.80(4)
C3 Ru1 C4 37.99(5)
C2 Ru1 C4 69.10(5)
C1 Ru1 C4 82.19(5)
C5 Ru1 C4 37.81(5)
O1 Ru1 C6 98.64(5)
C3 Ru1 C6 80.23(5)
C2 Ru1 C6 67.57(5)
C1 Ru1 C6 37.70(5)
C5 Ru1 C6 37.14(5)
C4 Ru1 C6 68.25(5)
O1 Ru1 S2 82.23(3)
C3 Ru1 S2 90.86(4)
C2 Ru1 S2 98.69(4)
C1 Ru1 S2 128.68(4)
C5 Ru1 S2 147.17(4)
C4 Ru1 S2 110.84(4)
C6 Ru1 S2 165.90(4)
O1 Ru1 Cl1 84.27(3)
C3 Ru1 Cl1 130.17(4)
C2 Ru1 Cl1 167.31(4)
C1 Ru1 Cl1 143.46(4)
C5 Ru1 Cl1 89.87(4)
C4 Ru1 Cl1 98.21(4)
C6 Ru1 Cl1 108.50(4)
S2 Ru1 Cl1 85.601(12)
C15 S2 Ru1 98.20(5)
C11 O1 Ru1 117.72(8)
C13 O2 C12 120.37(12)
C2 C1 C6 118.77(13)
C2 C1 C7 121.19(13)
C6 C1 C7 119.93(13)
C2 C1 Ru1 70.59(8)
C6 C1 Ru1 72.74(8)
C7 C1 Ru1 124.86(10)
C1 C2 C3 120.46(13)
C1 C2 Ru1 71.45(8)
C3 C2 Ru1 70.37(8)
C1 C2 H2 119.8
C3 C2 H2 119.8
Ru1 C2 H2 131.2
C4 C3 C2 121.27(12)
C4 C3 Ru1 72.41(8)
C2 C3 Ru1 71.24(8)
C4 C3 H3 119.4
C2 C3 H3 119.4
Ru1 C3 H3 129.5
C3 C4 C5 117.06(13)
C3 C4 C8 122.71(12)
C5 C4 C8 120.23(12)
C3 C4 Ru1 69.60(8)
C5 C4 Ru1 70.85(8)
C8 C4 Ru1 131.02(9)
C6 C5 C4 122.59(13)
C6 C5 Ru1 72.74(8)
C4 C5 Ru1 71.33(8)
C6 C5 H5 118.7
C4 C5 H5 118.7
Ru1 C5 H5 129.9
C5 C6 C1 119.70(13)
C5 C6 Ru1 70.12(8)
C1 C6 Ru1 69.55(8)
C5 C6 H6 120.1
C1 C6 H6 120.1
Ru1 C6 H6 133.3
C1 C7 H7A 109.5
C1 C7 H7B 109.5
H7A C7 H7B 109.5
C1 C7 H7C 109.5
H7A C7 H7C 109.5
H7B C7 H7C 109.5
C4 C8 C9 113.54(12)
C4 C8 C10 109.29(12)
C9 C8 C10 110.06(14)
C4 C8 H8 107.9
C9 C8 H8 107.9
C10 C8 H8 107.9
C8 C9 H9A 109.5
C8 C9 H9B 109.5
H9A C9 H9B 109.5
C8 C9 H9C 109.5
H9A C9 H9C 109.5
H9B C9 H9C 109.5
C8 C10 H10A 109.5
C8 C10 H10B 109.5
H10A C10 H10B 109.5
C8 C10 H10C 109.5
H10A C10 H10C 109.5
H10B C10 H10C 109.5
O1 C11 C12 120.07(12)
O1 C11 C15 121.64(12)
C12 C11 C15 118.25(12)
O2 C12 C11 121.32(13)
O2 C12 C16 114.01(12)
C11 C12 C16 124.68(13)
O2 C13 C14 122.11(13)
O2 C13 H13 118.9
C14 C13 H13 118.9
C13 C14 C15 119.75(13)
C13 C14 H14 120.1
C15 C14 H14 120.1
C14 C15 C11 118.11(13)
C14 C15 S2 123.90(11)
C11 C15 S2 117.99(10)
C12 C16 H16A 109.5
C12 C16 H16B 109.5
H16A C16 H16B 109.5
C12 C16 H16C 109.5
H16A C16 H16C 109.5
H16B C16 H16C 109.5

loop_
_geom_bond_atom_site_label_1
_geom_bond_atom_site_label_2
_geom_bond_distance
Ru1 O1 2.0808(10)
Ru1 C3 2.1600(13)
Ru1 C2 2.1714(13)
Ru1 C1 2.1826(13)
Ru1 C5 2.1906(13)
Ru1 C4 2.1968(13)
Ru1 C6 2.2246(13)
Ru1 S2 2.3730(3)
Ru1 Cl1 2.4331(4)
S2 C15 1.7003(14)
O1 C11 1.3144(16)
O2 C13 1.3425(18)
O2 C12 1.3585(16)
C1 C2 1.4164(19)
C1 C6 1.425(2)
C1 C7 1.505(2)
C2 C3 1.424(2)
C2 H2 0.9500
C3 C4 1.4183(19)
C3 H3 0.9500
C4 C5 1.4216(18)
C4 C8 1.512(2)
C5 C6 1.406(2)
C5 H5 0.9500
C6 H6 0.9500
C7 H7A 0.9800
C7 H7B 0.9800
C7 H7C 0.9800
C8 C9 1.518(2)
C8 C10 1.531(2)
C8 H8 1.0000
C9 H9A 0.9800
C9 H9B 0.9800
C9 H9C 0.9800
C10 H10A 0.9800
C10 H10B 0.9800
C10 H10C 0.9800
C11 C12 1.3835(19)
C11 C15 1.4247(19)
C12 C16 1.481(2)
C13 C14 1.349(2)
C13 H13 0.9500
C14 C15 1.4149(19)
C14 H14 0.9500
C16 H16A 0.9800
C16 H16B 0.9800
C16 H16C 0.9800

loop_
_geom_torsion_atom_site_label_1
_geom_torsion_atom_site_label_2
_geom_torsion_atom_site_label_3
_geom_torsion_atom_site_label_4
_geom_torsion
O1 Ru1 S2 C15 11.03(5)
C3 Ru1 S2 C15 156.00(6)
C2 Ru1 S2 C15 118.25(6)
C1 Ru1 S2 C15 92.30(7)
C5 Ru1 S2 C15 -156.68(8)
C4 Ru1 S2 C15 -170.90(6)
C6 Ru1 S2 C15 105.57(16)
Cl1 Ru1 S2 C15 -73.77(5)
C3 Ru1 O1 C11 -94.40(11)
C2 Ru1 O1 C11 -110.53(10)
C1 Ru1 O1 C11 -143.33(10)
C5 Ru1 O1 C11 157.51(9)
C4 Ru1 O1 C11 174.04(18)
C6 Ru1 O1 C11 -179.65(10)
S2 Ru1 O1 C11 -13.87(9)
Cl1 Ru1 O1 C11 72.45(9)
O1 Ru1 C1 C2 123.16(8)
C3 Ru1 C1 C2 -28.85(8)
C5 Ru1 C1 C2 -102.27(9)
C4 Ru1 C1 C2 -65.82(9)
C6 Ru1 C1 C2 -130.08(12)
S2 Ru1 C1 C2 44.68(10)
Cl1 Ru1 C1 C2 -159.10(7)
O1 Ru1 C1 C6 -106.76(8)
C3 Ru1 C1 C6 101.23(9)
C2 Ru1 C1 C6 130.08(12)
C5 Ru1 C1 C6 27.81(8)
C4 Ru1 C1 C6 64.26(8)
S2 Ru1 C1 C6 174.75(6)
Cl1 Ru1 C1 C6 -29.02(11)
O1 Ru1 C1 C7 8.09(12)
C3 Ru1 C1 C7 -143.92(14)
C2 Ru1 C1 C7 -115.07(16)
C5 Ru1 C1 C7 142.66(14)
C4 Ru1 C1 C7 179.11(13)
C6 Ru1 C1 C7 114.85(16)
S2 Ru1 C1 C7 -70.39(13)
Cl1 Ru1 C1 C7 85.83(14)
C6 C1 C2 C3 -4.0(2)
C7 C1 C2 C3 172.19(13)
Ru1 C1 C2 C3 52.52(11)
C6 C1 C2 Ru1 -56.48(11)
C7 C1 C2 Ru1 119.68(13)
O1 Ru1 C2 C1 -61.66(9)
C3 Ru1 C2 C1 133.43(12)
C5 Ru1 C2 C1 66.99(9)
C4 Ru1 C2 C1 104.66(9)
C6 Ru1 C2 C1 30.42(8)
S2 Ru1 C2 C1 -146.27(8)
Cl1 Ru1 C2 C1 104.71(18)
O1 Ru1 C2 C3 164.91(7)
C1 Ru1 C2 C3 -133.43(12)
C5 Ru1 C2 C3 -66.44(8)
C4 Ru1 C2 C3 -28.77(8)
C6 Ru1 C2 C3 -103.02(9)
S2 Ru1 C2 C3 80.30(8)
Cl1 Ru1 C2 C3 -28.7(2)
C1 C2 C3 C4 1.6(2)
Ru1 C2 C3 C4 54.57(11)
C1 C2 C3 Ru1 -53.01(12)
O1 Ru1 C3 C4 -158.23(8)
C2 Ru1 C3 C4 -133.06(12)
C1 Ru1 C3 C4 -104.51(9)
C5 Ru1 C3 C4 -30.51(8)
C6 Ru1 C3 C4 -67.02(8)
S2 Ru1 C3 C4 123.97(7)
Cl1 Ru1 C3 C4 39.00(9)
O1 Ru1 C3 C2 -25.16(12)
C1 Ru1 C3 C2 28.55(8)
C5 Ru1 C3 C2 102.55(9)
C4 Ru1 C3 C2 133.06(12)
C6 Ru1 C3 C2 66.05(8)
S2 Ru1 C3 C2 -102.97(8)
Cl1 Ru1 C3 C2 172.06(6)
C2 C3 C4 C5 0.31(19)
Ru1 C3 C4 C5 54.34(11)
C2 C3 C4 C8 179.57(12)
Ru1 C3 C4 C8 -126.40(12)
C2 C3 C4 Ru1 -54.04(11)
O1 Ru1 C4 C3 109.1(2)
C2 Ru1 C4 C3 29.06(8)
C1 Ru1 C4 C3 65.98(8)
C5 Ru1 C4 C3 130.01(12)
C6 Ru1 C4 C3 102.36(9)
S2 Ru1 C4 C3 -62.53(8)
Cl1 Ru1 C4 C3 -150.93(7)
O1 Ru1 C4 C5 -20.9(2)
C3 Ru1 C4 C5 -130.01(12)
C2 Ru1 C4 C5 -100.95(9)
C1 Ru1 C4 C5 -64.03(8)
C6 Ru1 C4 C5 -27.65(8)
S2 Ru1 C4 C5 167.46(7)
Cl1 Ru1 C4 C5 79.06(8)
O1 Ru1 C4 C8 -134.79(18)
C3 Ru1 C4 C8 116.14(15)
C2 Ru1 C4 C8 145.20(14)
C1 Ru1 C4 C8 -177.88(13)
C5 Ru1 C4 C8 -113.85(15)
C6 Ru1 C4 C8 -141.50(14)
S2 Ru1 C4 C8 53.61(13)
Cl1 Ru1 C4 C8 -34.79(12)
C3 C4 C5 C6 0.29(19)
C8 C4 C5 C6 -178.99(13)
Ru1 C4 C5 C6 54.01(12)
C3 C4 C5 Ru1 -53.72(11)
C8 C4 C5 Ru1 127.00(12)
O1 Ru1 C5 C6 39.47(10)
C3 Ru1 C5 C6 -103.81(9)
C2 Ru1 C5 C6 -65.82(8)
C1 Ru1 C5 C6 -28.20(8)
C4 Ru1 C5 C6 -134.45(12)
S2 Ru1 C5 C6 -156.43(7)
Cl1 Ru1 C5 C6 121.90(8)
O1 Ru1 C5 C4 173.92(7)
C3 Ru1 C5 C4 30.64(8)
C2 Ru1 C5 C4 68.63(8)
C1 Ru1 C5 C4 106.25(9)
C6 Ru1 C5 C4 134.45(12)
S2 Ru1 C5 C4 -21.98(12)
Cl1 Ru1 C5 C4 -103.65(8)
C4 C5 C6 C1 -2.7(2)
Ru1 C5 C6 C1 50.65(11)
C4 C5 C6 Ru1 -53.39(12)
C2 C1 C6 C5 4.51(19)
C7 C1 C6 C5 -171.69(13)
Ru1 C1 C6 C5 -50.91(11)
C2 C1 C6 Ru1 55.42(11)
C7 C1 C6 Ru1 -120.79(13)
O1 Ru1 C6 C5 -150.34(8)
C3 Ru1 C6 C5 65.71(8)
C2 Ru1 C6 C5 103.59(9)
C1 Ru1 C6 C5 134.20(12)
C4 Ru1 C6 C5 28.11(8)
S2 Ru1 C6 C5 117.17(15)
Cl1 Ru1 C6 C5 -63.53(8)
O1 Ru1 C6 C1 75.46(8)
C3 Ru1 C6 C1 -68.50(8)
C2 Ru1 C6 C1 -30.62(8)
C5 Ru1 C6 C1 -134.20(12)
C4 Ru1 C6 C1 -106.09(9)
S2 Ru1 C6 C1 -17.0(2)
Cl1 Ru1 C6 C1 162.27(7)
C3 C4 C8 C9 49.78(19)
C5 C4 C8 C9 -130.98(15)
Ru1 C4 C8 C9 -40.77(19)
C3 C4 C8 C10 -73.50(17)
C5 C4 C8 C10 105.74(15)
Ru1 C4 C8 C10 -164.05(12)
Ru1 O1 C11 C12 -170.51(10)
Ru1 O1 C11 C15 12.14(16)
C13 O2 C12 C11 2.3(2)
C13 O2 C12 C16 -177.35(13)
O1 C11 C12 O2 178.88(12)
C15 C11 C12 O2 -3.7(2)
O1 C11 C12 C16 -1.5(2)
C15 C11 C12 C16 175.92(14)
C12 O2 C13 C14 0.7(2)
O2 C13 C14 C15 -2.2(2)
C13 C14 C15 C11 0.7(2)
C13 C14 C15 S2 -179.80(12)
O1 C11 C15 C14 179.57(13)
C12 C11 C15 C14 2.18(19)
O1 C11 C15 S2 0.00(18)
C12 C11 C15 S2 -177.40(10)
Ru1 S2 C15 C14 170.96(12)
Ru1 S2 C15 C11 -9.49(11)
